data_2232047
loop_
_publ_author_name
'Li, Xin-Li'

_publ_section_title
;
 (2<i>E</i>,4<i>E</i>)-<i>N</i>-Benzyl-2-cyano-5-phenylpenta-2,4-dienamide
;
_journal_coeditor_code RZ2635
_journal_issue 10
_journal_name_full 'Acta Crystallographica Section E'
_journal_page_first o2622
_journal_paper_doi 10.1107/S1600536811036397
_journal_volume 67
_journal_year 2011
_chemical_formula_iupac 'C19 H16 N2 O'
_chemical_formula_moiety 'C19 H16 N2 O'
_chemical_formula_sum 'C19 H16 N2 O'
_chemical_formula_weight 288.34
_chemical_name_systematic
;
(2<i>E</i>,4<i>E</i>)-<i>N</i>-Benzyl-2-cyano-5-phenylpenta-2,4-dienamide
;
_space_group_IT_number 15
_symmetry_cell_setting monoclinic
_symmetry_space_group_name_Hall '-C 2yc'
_symmetry_space_group_name_H-M 'C 1 2/c 1'
_atom_sites_solution_hydrogens geom
_atom_sites_solution_primary direct
_atom_sites_solution_secondary difmap
_audit_creation_method SHELXL-97
_cell_angle_alpha 90.00
_cell_angle_beta 94.912(9)
_cell_angle_gamma 90.00
_cell_formula_units_Z 8
_cell_length_a 19.5823(19)
_cell_length_b 5.6386(8)
_cell_length_c 28.450(3)
_cell_measurement_reflns_used 1369
_cell_measurement_temperature 291(2)
_cell_measurement_theta_max 69.2985
_cell_measurement_theta_min 3.1155
_cell_volume 3129.8(6)
_computing_cell_refinement 'CrysAlis PRO (Oxford Diffraction, 2009)'
_computing_data_collection 'CrysAlis PRO (Oxford Diffraction, 2009)'
_computing_data_reduction 'CrysAlis PRO (Oxford Diffraction, 2009)'
_computing_molecular_graphics 'ORTEP-3 (Farrugia, 1997)'
_computing_publication_material 'SHELXL97 (Sheldrick, 2008)'
_computing_structure_refinement 'SHELXL97 (Sheldrick, 2008)'
_computing_structure_solution 'SHELXS97 (Sheldrick, 2008)'
_diffrn_ambient_temperature 291(2)
_diffrn_detector_area_resol_mean 15.9149
_diffrn_measured_fraction_theta_full 0.997
_diffrn_measured_fraction_theta_max 0.997
_diffrn_measurement_device_type 'Oxford Diffraction Xcalibur Sapphire3 Gemini ultra'
_diffrn_measurement_method '\w scans'
_diffrn_radiation_monochromator mirror
_diffrn_radiation_source 'Enhance Ultra (Cu) X-ray Source'
_diffrn_radiation_type CuK\a
_diffrn_radiation_wavelength 1.54184
_diffrn_reflns_av_R_equivalents 0.0274
_diffrn_reflns_av_sigmaI/netI 0.0390
_diffrn_reflns_limit_h_max 21
_diffrn_reflns_limit_h_min -23
_diffrn_reflns_limit_k_max 6
_diffrn_reflns_limit_k_min -4
_diffrn_reflns_limit_l_max 31
_diffrn_reflns_limit_l_min -33
_diffrn_reflns_number 6165
_diffrn_reflns_theta_full 67.08
_diffrn_reflns_theta_max 67.08
_diffrn_reflns_theta_min 3.12
_exptl_absorpt_coefficient_mu 0.605
_exptl_absorpt_correction_T_max 0.8885
_exptl_absorpt_correction_T_min 0.8392
_exptl_absorpt_correction_type multi-scan
_exptl_absorpt_process_details
;
(CrysAlis PRO; Oxford Diffraction, 2009)
;
_exptl_crystal_colour yellow
_exptl_crystal_density_diffrn 1.224
_exptl_crystal_density_method 'not measured'
_exptl_crystal_description needle
_exptl_crystal_F_000 1216
_exptl_crystal_size_max 0.30
_exptl_crystal_size_mid 0.24
_exptl_crystal_size_min 0.20
_refine_diff_density_max 0.120
_refine_diff_density_min -0.128
_refine_ls_extinction_method none
_refine_ls_goodness_of_fit_ref 1.046
_refine_ls_hydrogen_treatment constr
_refine_ls_matrix_type full
_refine_ls_number_parameters 199
_refine_ls_number_reflns 2789
_refine_ls_number_restraints 0
_refine_ls_restrained_S_all 1.046
_refine_ls_R_factor_all 0.0761
_refine_ls_R_factor_gt 0.0473
_refine_ls_shift/su_max 0.000
_refine_ls_shift/su_mean 0.000
_refine_ls_structure_factor_coef Fsqd
_refine_ls_weighting_details 'calc w=1/[\s^2^(Fo^2^)+(0.0532P)^2^+0.3114P] where P=(Fo^2^+2Fc^2^)/3'
_refine_ls_weighting_scheme calc
_refine_ls_wR_factor_gt 0.1112
_refine_ls_wR_factor_ref 0.1369
_reflns_number_gt 1843
_reflns_number_total 2789
_reflns_threshold_expression >2sigma(I)
_cod_data_source_file rz2635.cif
_cod_data_source_block I
_cod_original_sg_symbol_H-M 'C 2/c'
_cod_database_code 2232047
_cod_database_fobs_code 2232047

loop_
_symmetry_equiv_pos_as_xyz
'x, y, z'
'-x, y, -z+1/2'
'x+1/2, y+1/2, z'
'-x+1/2, y+1/2, -z+1/2'
'-x, -y, -z'
'x, -y, z-1/2'
'-x+1/2, -y+1/2, -z'
'x+1/2, -y+1/2, z-1/2'

loop_
_atom_site_type_symbol
_atom_site_label
_atom_site_fract_x
_atom_site_fract_y
_atom_site_fract_z
_atom_site_U_iso_or_equiv
_atom_site_adp_type
_atom_site_calc_flag
_atom_site_refinement_flags
_atom_site_occupancy
_atom_site_symmetry_multiplicity
O O1 0.28610(7) 1.1494(3) 0.45363(5) 0.0770(5) Uani d . 1 1
N N2 0.36754(9) 1.4308(3) 0.45249(6) 0.0650(5) Uani d . 1 1
H H2 0.4081 1.4745 0.4629 0.078 Uiso calc R 1 1
N N1 0.50308(9) 1.2707(4) 0.53540(7) 0.0751(6) Uani d . 1 1
C C10 0.38243(9) 1.1118(4) 0.50910(7) 0.0559(5) Uani d . 1 1
C C5 0.38487(10) 0.4455(4) 0.62469(7) 0.0596(5) Uani d . 1 1
C C14 0.33781(10) 1.5116(4) 0.36648(7) 0.0592(5) Uani d . 1 1
C C11 0.44961(10) 1.1992(4) 0.52414(7) 0.0594(5) Uani d . 1 1
C C8 0.38929(10) 0.7868(4) 0.56840(7) 0.0627(6) Uani d . 1 1
H H8 0.4334 0.8274 0.5805 0.075 Uiso calc R 1 1
C C9 0.35694(10) 0.9231(4) 0.53033(7) 0.0592(5) Uani d . 1 1
H H9 0.3131 0.8752 0.5190 0.071 Uiso calc R 1 1
C C12 0.34132(9) 1.2332(4) 0.46947(7) 0.0578(5) Uani d . 1 1
C C7 0.35797(10) 0.6024(4) 0.58708(7) 0.0609(5) Uani d . 1 1
H H7 0.3135 0.5711 0.5744 0.073 Uiso calc R 1 1
C C19 0.31165(11) 1.6639(5) 0.33143(9) 0.0766(7) Uani d . 1 1
H H19 0.2898 1.8023 0.3397 0.092 Uiso calc R 1 1
C C13 0.32942(12) 1.5726(4) 0.41717(8) 0.0706(6) Uani d . 1 1
H H13B 0.3426 1.7370 0.4222 0.085 Uiso calc R 1 1
H H13A 0.2812 1.5603 0.4221 0.085 Uiso calc R 1 1
C C4 0.45148(11) 0.4587(5) 0.64515(9) 0.0799(7) Uani d . 1 1
H H4 0.4805 0.5765 0.6355 0.096 Uiso calc R 1 1
C C15 0.36965(11) 1.3083(4) 0.35289(8) 0.0718(6) Uani d . 1 1
H H15 0.3875 1.2015 0.3756 0.086 Uiso calc R 1 1
C C6 0.34295(11) 0.2684(4) 0.64009(8) 0.0679(6) Uani d . 1 1
H H6 0.2978 0.2571 0.6271 0.081 Uiso calc R 1 1
C C1 0.36710(12) 0.1092(5) 0.67424(8) 0.0792(7) Uani d . 1 1
H H1 0.3383 -0.0082 0.6842 0.095 Uiso calc R 1 1
C C2 0.43355(13) 0.1235(5) 0.69361(9) 0.0847(7) Uani d . 1 1
H H2A 0.4501 0.0138 0.7162 0.102 Uiso calc R 1 1
C C18 0.31711(13) 1.6154(6) 0.28437(9) 0.0899(8) Uani d . 1 1
H H18 0.2986 1.7197 0.2614 0.108 Uiso calc R 1 1
C C16 0.37529(14) 1.2612(5) 0.30529(10) 0.0889(8) Uani d . 1 1
H H16 0.3968 1.1232 0.2965 0.107 Uiso calc R 1 1
C C3 0.47553(12) 0.3004(6) 0.67950(10) 0.0923(9) Uani d . 1 1
H H3 0.5202 0.3133 0.6932 0.111 Uiso calc R 1 1
C C17 0.34949(15) 1.4158(6) 0.27158(10) 0.0915(8) Uani d . 1 1
H H17 0.3540 1.3848 0.2399 0.110 Uiso calc R 1 1

loop_
_atom_site_aniso_label
_atom_site_aniso_U_11
_atom_site_aniso_U_22
_atom_site_aniso_U_33
_atom_site_aniso_U_12
_atom_site_aniso_U_13
_atom_site_aniso_U_23
O1 0.0564(8) 0.0861(12) 0.0854(11) -0.0154(8) -0.0120(7) -0.0014(9)
N2 0.0644(10) 0.0644(12) 0.0641(11) -0.0098(9) -0.0066(8) -0.0037(9)
N1 0.0593(11) 0.0816(14) 0.0830(13) -0.0103(10) -0.0031(9) -0.0061(11)
C10 0.0512(10) 0.0589(13) 0.0574(11) -0.0039(9) 0.0046(9) -0.0090(10)
C5 0.0566(11) 0.0641(13) 0.0577(12) -0.0048(10) 0.0033(9) -0.0068(11)
C14 0.0547(11) 0.0582(13) 0.0638(13) -0.0093(10) 0.0003(9) -0.0040(11)
C11 0.0554(11) 0.0611(13) 0.0614(12) -0.0032(10) 0.0023(9) -0.0057(11)
C8 0.0519(11) 0.0733(15) 0.0623(13) -0.0059(10) 0.0023(9) -0.0048(11)
C9 0.0495(10) 0.0668(14) 0.0608(12) -0.0053(10) 0.0029(9) -0.0101(11)
C12 0.0519(11) 0.0636(13) 0.0573(12) -0.0025(10) 0.0019(9) -0.0085(11)
C7 0.0511(11) 0.0680(14) 0.0629(12) -0.0034(10) 0.0001(9) -0.0076(11)
C19 0.0719(14) 0.0764(16) 0.0806(16) 0.0030(12) 0.0017(12) 0.0066(14)
C13 0.0757(14) 0.0616(14) 0.0729(15) 0.0023(11) -0.0032(11) -0.0045(12)
C4 0.0620(13) 0.0937(19) 0.0823(16) -0.0152(13) -0.0035(12) 0.0148(15)
C15 0.0827(15) 0.0593(14) 0.0733(15) -0.0022(12) 0.0069(12) -0.0006(12)
C6 0.0634(12) 0.0743(15) 0.0650(14) -0.0088(11) -0.0009(10) -0.0010(12)
C1 0.0856(16) 0.0811(17) 0.0708(15) -0.0211(13) 0.0057(12) 0.0018(14)
C2 0.0906(17) 0.0924(19) 0.0690(15) -0.0053(15) -0.0060(13) 0.0134(15)
C18 0.0853(17) 0.109(2) 0.0735(17) -0.0067(16) -0.0059(13) 0.0159(17)
C16 0.110(2) 0.0765(18) 0.0836(19) -0.0086(15) 0.0259(15) -0.0155(16)
C3 0.0691(14) 0.114(2) 0.0909(19) -0.0113(15) -0.0134(13) 0.0168(18)
C17 0.105(2) 0.101(2) 0.0694(16) -0.0202(18) 0.0087(15) -0.0075(17)

loop_
_atom_type_symbol
_atom_type_description
_atom_type_scat_dispersion_real
_atom_type_scat_dispersion_imag
_atom_type_scat_source
C C 0.0181 0.0091 'International Tables Vol C Tables 4.2.6.8 and 6.1.1.4'
H H 0.0000 0.0000 'International Tables Vol C Tables 4.2.6.8 and 6.1.1.4'
N N 0.0311 0.0180 'International Tables Vol C Tables 4.2.6.8 and 6.1.1.4'
O O 0.0492 0.0322 'International Tables Vol C Tables 4.2.6.8 and 6.1.1.4'

loop_
_geom_angle_atom_site_label_1
_geom_angle_atom_site_label_2
_geom_angle_atom_site_label_3
_geom_angle
C12 N2 C13 121.55(18)
C12 N2 H2 119.2
C13 N2 H2 119.2
C9 C10 C11 120.34(19)
C9 C10 C12 120.41(18)
C11 C10 C12 119.25(19)
C4 C5 C6 117.9(2)
C4 C5 C7 123.1(2)
C6 C5 C7 118.96(19)
C15 C14 C19 117.7(2)
C15 C14 C13 123.3(2)
C19 C14 C13 119.0(2)
N1 C11 C10 178.8(2)
C7 C8 C9 121.93(19)
C7 C8 H8 119.0
C9 C8 H8 119.0
C10 C9 C8 127.54(19)
C10 C9 H9 116.2
C8 C9 H9 116.2
O1 C12 N2 122.8(2)
O1 C12 C10 120.0(2)
N2 C12 C10 117.16(17)
C8 C7 C5 127.99(19)
C8 C7 H7 116.0
C5 C7 H7 116.0
C18 C19 C14 121.5(2)
C18 C19 H19 119.2
C14 C19 H19 119.2
N2 C13 C14 116.66(19)
N2 C13 H13B 108.1
C14 C13 H13B 108.1
N2 C13 H13A 108.1
C14 C13 H13A 108.1
H13B C13 H13A 107.3
C3 C4 C5 121.1(2)
C3 C4 H4 119.4
C5 C4 H4 119.4
C14 C15 C16 120.5(2)
C14 C15 H15 119.8
C16 C15 H15 119.8
C1 C6 C5 121.0(2)
C1 C6 H6 119.5
C5 C6 H6 119.5
C2 C1 C6 120.1(2)
C2 C1 H1 119.9
C6 C1 H1 119.9
C1 C2 C3 119.7(2)
C1 C2 H2A 120.1
C3 C2 H2A 120.1
C17 C18 C19 120.1(3)
C17 C18 H18 120.0
C19 C18 H18 120.0
C17 C16 C15 120.5(3)
C17 C16 H16 119.8
C15 C16 H16 119.8
C2 C3 C4 120.1(2)
C2 C3 H3 120.0
C4 C3 H3 120.0
C18 C17 C16 119.8(3)
C18 C17 H17 120.1
C16 C17 H17 120.1

loop_
_geom_bond_atom_site_label_1
_geom_bond_atom_site_label_2
_geom_bond_distance
O1 C12 1.230(2)
N2 C12 1.334(3)
N2 C13 1.442(3)
N2 H2 0.8600
N1 C11 1.142(2)
C10 C9 1.341(3)
C10 C11 1.435(3)
C10 C12 1.494(3)
C5 C4 1.384(3)
C5 C6 1.387(3)
C5 C7 1.452(3)
C14 C15 1.376(3)
C14 C19 1.381(3)
C14 C13 1.505(3)
C8 C7 1.340(3)
C8 C9 1.431(3)
C8 H8 0.9300
C9 H9 0.9300
C7 H7 0.9300
C19 C18 1.380(3)
C19 H19 0.9300
C13 H13B 0.9700
C13 H13A 0.9700
C4 C3 1.377(3)
C4 H4 0.9300
C15 C16 1.394(3)
C15 H15 0.9300
C6 C1 1.377(3)
C6 H6 0.9300
C1 C2 1.371(3)
C1 H1 0.9300
C2 C3 1.374(4)
C2 H2A 0.9300
C18 C17 1.356(4)
C18 H18 0.9300
C16 C17 1.361(4)
C16 H16 0.9300
C3 H3 0.9300
C17 H17 0.9300

loop_
_geom_hbond_atom_site_label_D
_geom_hbond_atom_site_label_H
_geom_hbond_atom_site_label_A
_geom_hbond_site_symmetry_A
_geom_hbond_distance_DH
_geom_hbond_distance_HA
_geom_hbond_distance_DA
_geom_hbond_angle_DHA
N2 H2 N1 5_686 0.86 2.25 3.037(2) 151.6
C7 H7 O1 7_566 0.93 2.39 3.280(2) 160

loop_
_geom_torsion_atom_site_label_1
_geom_torsion_atom_site_label_2
_geom_torsion_atom_site_label_3
_geom_torsion_atom_site_label_4
_geom_torsion
C11 C10 C9 C8 0.0(3)
C12 C10 C9 C8 179.81(19)
C7 C8 C9 C10 179.2(2)
C13 N2 C12 O1 6.1(3)
C13 N2 C12 C10 -174.48(19)
C9 C10 C12 O1 -5.8(3)
C11 C10 C12 O1 174.09(19)
C9 C10 C12 N2 174.82(19)
C11 C10 C12 N2 -5.3(3)
C9 C8 C7 C5 178.3(2)
C4 C5 C7 C8 -4.3(4)
C6 C5 C7 C8 177.9(2)
C15 C14 C19 C18 -0.1(3)
C13 C14 C19 C18 -179.2(2)
C12 N2 C13 C14 -89.9(3)
C15 C14 C13 N2 11.3(3)
C19 C14 C13 N2 -169.62(19)
C6 C5 C4 C3 0.4(4)
C7 C5 C4 C3 -177.5(3)
C19 C14 C15 C16 0.5(3)
C13 C14 C15 C16 179.5(2)
C4 C5 C6 C1 -0.8(3)
C7 C5 C6 C1 177.2(2)
C5 C6 C1 C2 -0.1(4)
C6 C1 C2 C3 1.4(4)
C14 C19 C18 C17 -0.8(4)
C14 C15 C16 C17 0.1(4)
C1 C2 C3 C4 -1.8(4)
C5 C4 C3 C2 0.9(4)
C19 C18 C17 C16 1.4(4)
C15 C16 C17 C18 -1.0(4)

loop_
_cod_related_entry_id
_cod_related_entry_database
_cod_related_entry_code
1 ChemSpider 4717227
